data_7107431
loop_
_publ_author_name
'Sam L. Choong'
'Christian Schenk'
'Andreas Stasch'
'Deepak Dange'
'Cameron Jones'

_publ_section_title
;
 Contrasting reductions of group 14 metal(II) chloride complexes:
 synthesis of a ?-diketiminato tin(I) dimer
;
_journal_name_full Chem.Commun.
_journal_page_first 2504
_journal_paper_doi 10.1039/c2cc18086c
_journal_volume 48
_journal_year 2012
_chemical_formula_sum 'C110 H154 Cl4 Mg2 N8 Pb2'
_chemical_formula_weight 2193.21
_chemical_name_systematic
;
?
;
_space_group_IT_number 14
_symmetry_cell_setting monoclinic
_symmetry_space_group_name_Hall '-P 2ybc'
_symmetry_space_group_name_H-M 'P 1 21/c 1'
_atom_sites_solution_hydrogens geom
_atom_sites_solution_primary direct
_atom_sites_solution_secondary difmap
_audit_creation_method SHELXL-97
_cell_angle_alpha 90.00
_cell_angle_beta 95.860(4)
_cell_angle_gamma 90.00
_cell_formula_units_Z 4
_cell_length_a 14.0924(5)
_cell_length_b 28.9325(9)
_cell_length_c 27.2581(13)
_cell_measurement_temperature 123(2)
_cell_volume 11055.8(7)
_computing_structure_refinement 'SHELXL-97 (Sheldrick, 1997)'
_computing_structure_solution 'SHELXS-97 (Sheldrick, 1990)'
_diffrn_ambient_temperature 123(2)
_diffrn_measured_fraction_theta_full 0.999
_diffrn_measured_fraction_theta_max 0.999
_diffrn_measurement_device_type 'Oxford Gemini Ultra'
_diffrn_radiation_monochromator graphite
_diffrn_radiation_source 'Enhance (Mo) X-ray Source'
_diffrn_radiation_type MoK\a
_diffrn_radiation_wavelength 0.71073
_diffrn_reflns_av_R_equivalents 0.1289
_diffrn_reflns_av_sigmaI/netI 0.1857
_diffrn_reflns_limit_h_max 16
_diffrn_reflns_limit_h_min -13
_diffrn_reflns_limit_k_max 34
_diffrn_reflns_limit_k_min -34
_diffrn_reflns_limit_l_max 26
_diffrn_reflns_limit_l_min -32
_diffrn_reflns_number 65659
_diffrn_reflns_theta_full 25.00
_diffrn_reflns_theta_max 25.00
_diffrn_reflns_theta_min 1.98
_exptl_absorpt_coefficient_mu 3.197
_exptl_absorpt_correction_T_max 0.853
_exptl_absorpt_correction_T_min 0.778
_exptl_absorpt_correction_type multi-scan
_exptl_absorpt_process_details 'SCALE3 ABSPACK'
_exptl_crystal_colour yellow
_exptl_crystal_density_diffrn 1.318
_exptl_crystal_density_method 'not measured'
_exptl_crystal_description block
_exptl_crystal_F_000 4504
_exptl_crystal_size_max 0.08
_exptl_crystal_size_mid 0.07
_exptl_crystal_size_min 0.05
_refine_diff_density_max 2.203
_refine_diff_density_min -1.092
_refine_diff_density_rms 0.151
_refine_ls_extinction_method none
_refine_ls_goodness_of_fit_ref 0.991
_refine_ls_hydrogen_treatment constr
_refine_ls_matrix_type full
_refine_ls_number_parameters 1187
_refine_ls_number_reflns 19435
_refine_ls_number_restraints 36
_refine_ls_restrained_S_all 0.992
_refine_ls_R_factor_all 0.1140
_refine_ls_R_factor_gt 0.0585
_refine_ls_shift/su_max 0.002
_refine_ls_shift/su_mean 0.000
_refine_ls_structure_factor_coef Fsqd
_refine_ls_weighting_details 'calc w=1/[\s^2^(Fo^2^)+(0.0149P)^2^+0.0000P] where P=(Fo^2^+2Fc^2^)/3'
_refine_ls_weighting_scheme calc
_refine_ls_wR_factor_gt 0.0934
_refine_ls_wR_factor_ref 0.1102
_reflns_number_gt 12455
_reflns_number_total 19435
_reflns_threshold_expression >2sigma(I)
_cod_data_source_file c2cc18086c.txt
_cod_data_source_block {(MesNac)MgClPb(Cl)(tBuMesNac)}2
_cod_original_sg_symbol_H-M P2(1)/c
_cod_database_code 7107431

loop_
_symmetry_equiv_pos_as_xyz
'x, y, z'
'-x, y+1/2, -z+1/2'
'-x, -y, -z'
'x, -y-1/2, z-1/2'

loop_
_atom_site_label
_atom_site_type_symbol
_atom_site_fract_x
_atom_site_fract_y
_atom_site_fract_z
_atom_site_U_iso_or_equiv
_atom_site_adp_type
_atom_site_occupancy
_atom_site_symmetry_multiplicity
_atom_site_calc_flag
_atom_site_refinement_flags
_atom_site_disorder_assembly
_atom_site_disorder_group
Pb1 Pb 0.02717(2) 0.659007(9) 0.109360(12) 0.02037(9) Uani 1 1 d . . .
Cl1 Cl -0.00210(16) 0.63380(6) 0.20350(8) 0.0312(5) Uani 1 1 d . . .
Mg1 Mg -0.02668(19) 0.70305(8) 0.24461(10) 0.0241(7) Uani 1 1 d . . .
N1 N 0.1379(4) 0.60144(19) 0.1161(2) 0.0192(16) Uani 1 1 d . . .
C1 C 0.1945(6) 0.5303(2) 0.1666(3) 0.022(2) Uani 1 1 d . . .
C117 C 0.607(2) 1.0365(16) 0.1285(17) 0.030(12) Uiso 0.200(13) 1 d PD A 2
H11A H 0.6349 1.0087 0.1445 0.045 Uiso 0.200(13) 1 calc PR A 2
H11B H 0.6444 1.0636 0.1401 0.045 Uiso 0.200(13) 1 calc PR A 2
H11C H 0.6065 1.0337 0.0927 0.045 Uiso 0.200(13) 1 calc PR A 2
C118 C 0.505(2) 1.0421(19) 0.1416(11) 0.045(15) Uiso 0.200(13) 1 d PD A 2
H11D H 0.4830 1.0128 0.1553 0.055 Uiso 0.200(13) 1 calc PR A 2
H11E H 0.5028 1.0664 0.1670 0.055 Uiso 0.200(13) 1 calc PR A 2
C119 C 0.439(2) 1.0553(19) 0.0962(12) 0.030(13) Uiso 0.200(13) 1 d PD A 2
H11F H 0.4513 1.0878 0.0874 0.036 Uiso 0.200(13) 1 calc PR A 2
H11G H 0.4533 1.0355 0.0682 0.036 Uiso 0.200(13) 1 calc PR A 2
Pb2 Pb 0.12832(2) 0.819349(10) 0.150482(12) 0.02313(9) Uani 1 1 d . . .
Cl2 Cl -0.02420(15) 0.75354(6) 0.17809(8) 0.0273(5) Uani 1 1 d . . .
Mg2 Mg 0.41107(19) 0.85686(9) 0.15914(11) 0.0275(7) Uani 1 1 d . . .
N2 N -0.0736(4) 0.59856(19) 0.0886(2) 0.0172(15) Uani 1 1 d . . .
C2 C 0.1188(5) 0.5607(2) 0.1362(3) 0.0182(19) Uani 1 1 d . . .
Cl3 Cl 0.26032(15) 0.89055(7) 0.13697(9) 0.0322(5) Uani 1 1 d . . .
N3 N 0.0712(4) 0.82519(19) 0.0702(2) 0.0224(16) Uani 1 1 d . . .
C3 C 0.0254(6) 0.5440(2) 0.1357(3) 0.024(2) Uani 1 1 d . . .
H3 H 0.0206 0.5180 0.1566 0.029 Uiso 1 1 calc R . .
Cl4 Cl 0.38251(16) 0.78102(7) 0.17627(9) 0.0379(6) Uani 1 1 d . . .
N4 N 0.0248(4) 0.87984(19) 0.1592(2) 0.0217(16) Uani 1 1 d . . .
C4 C -0.0624(6) 0.5573(2) 0.1111(3) 0.021(2) Uani 1 1 d . . .
N5 N 0.0647(5) 0.7120(2) 0.3060(3) 0.0244(17) Uani 1 1 d . . .
C5 C -0.1462(6) 0.5238(2) 0.1172(3) 0.024(2) Uani 1 1 d . . .
N6 N -0.1423(5) 0.6966(2) 0.2820(3) 0.0253(17) Uani 1 1 d . . .
C6 C 0.2974(6) 0.5456(3) 0.1667(3) 0.034(2) Uani 1 1 d . . .
H6A H 0.3039 0.5775 0.1785 0.051 Uiso 1 1 calc R . .
H6B H 0.3163 0.5438 0.1331 0.051 Uiso 1 1 calc R . .
H6C H 0.3385 0.5254 0.1885 0.051 Uiso 1 1 calc R . .
N7 N 0.5008(5) 0.8722(2) 0.1082(3) 0.0263(17) Uani 1 1 d . . .
C7 C 0.1878(6) 0.4801(2) 0.1491(3) 0.034(2) Uani 1 1 d . . .
H7A H 0.2016 0.4785 0.1146 0.051 Uiso 1 1 calc R . .
H7B H 0.1234 0.4684 0.1518 0.051 Uiso 1 1 calc R . .
H7C H 0.2343 0.4613 0.1695 0.051 Uiso 1 1 calc R . .
N8 N 0.4904(5) 0.8887(2) 0.2150(3) 0.0303(18) Uani 1 1 d . . .
C8 C 0.1698(6) 0.5336(3) 0.2196(3) 0.035(2) Uani 1 1 d . . .
H8A H 0.2173 0.5166 0.2414 0.052 Uiso 1 1 calc R . .
H8B H 0.1065 0.5202 0.2219 0.052 Uiso 1 1 calc R . .
H8C H 0.1696 0.5661 0.2297 0.052 Uiso 1 1 calc R . .
C9 C -0.1192(6) 0.4739(2) 0.1056(3) 0.032(2) Uani 1 1 d . . .
H9A H -0.1722 0.4533 0.1110 0.049 Uiso 1 1 calc R . .
H9B H -0.0624 0.4648 0.1272 0.049 Uiso 1 1 calc R . .
H9C H -0.1056 0.4718 0.0711 0.049 Uiso 1 1 calc R . .
C10 C -0.1615(6) 0.5270(3) 0.1728(3) 0.041(3) Uani 1 1 d . . .
H1 H -0.1717 0.5594 0.1815 0.062 Uiso 1 1 calc R . .
H2 H -0.1051 0.5150 0.1927 0.062 Uiso 1 1 calc R . .
H4 H -0.2175 0.5087 0.1791 0.062 Uiso 1 1 calc R . .
C11 C -0.2416(6) 0.5353(3) 0.0887(4) 0.037(2) Uani 1 1 d . . .
H6 H -0.2619 0.5662 0.0981 0.056 Uiso 1 1 calc R . .
H7 H -0.2894 0.5125 0.0965 0.056 Uiso 1 1 calc R . .
H8 H -0.2352 0.5346 0.0533 0.056 Uiso 1 1 calc R . .
C12 C 0.2266(5) 0.6153(2) 0.1002(3) 0.0208(19) Uani 1 1 d . . .
C13 C 0.2602(5) 0.5950(2) 0.0598(3) 0.0204(19) Uani 1 1 d . . .
C14 C 0.3433(5) 0.6113(2) 0.0430(3) 0.024(2) Uani 1 1 d . . .
H14 H 0.3659 0.5977 0.0147 0.028 Uiso 1 1 calc R . .
C15 C 0.3944(6) 0.6475(3) 0.0669(3) 0.028(2) Uani 1 1 d . . .
C16 C 0.3595(6) 0.6680(2) 0.1061(3) 0.024(2) Uani 1 1 d . . .
H16 H 0.3934 0.6932 0.1217 0.029 Uiso 1 1 calc R . .
C17 C 0.2760(6) 0.6533(2) 0.1240(3) 0.025(2) Uani 1 1 d . . .
C18 C 0.2099(6) 0.5549(2) 0.0328(3) 0.029(2) Uani 1 1 d . . .
H18A H 0.2260 0.5262 0.0508 0.044 Uiso 1 1 calc R . .
H18B H 0.2302 0.5528 -0.0005 0.044 Uiso 1 1 calc R . .
H18C H 0.1408 0.5599 0.0305 0.044 Uiso 1 1 calc R . .
C19 C 0.4873(6) 0.6633(3) 0.0484(4) 0.050(3) Uani 1 1 d . . .
H19A H 0.5374 0.6406 0.0579 0.075 Uiso 1 1 calc R . .
H19B H 0.5057 0.6933 0.0630 0.075 Uiso 1 1 calc R . .
H19C H 0.4786 0.6661 0.0124 0.075 Uiso 1 1 calc R . .
C20 C 0.2418(6) 0.6752(3) 0.1693(3) 0.030(2) Uani 1 1 d . . .
H20A H 0.1924 0.6981 0.1593 0.045 Uiso 1 1 calc R . .
H20B H 0.2955 0.6904 0.1886 0.045 Uiso 1 1 calc R . .
H20C H 0.2153 0.6513 0.1895 0.045 Uiso 1 1 calc R . .
C21 C -0.1462(5) 0.6120(2) 0.0507(3) 0.0210(19) Uani 1 1 d . . .
C22 C -0.1454(6) 0.5932(3) 0.0034(3) 0.024(2) Uani 1 1 d . . .
C23 C -0.2090(5) 0.6110(2) -0.0343(3) 0.024(2) Uani 1 1 d . . .
H23 H -0.2103 0.5982 -0.0664 0.029 Uiso 1 1 calc R . .
C24 C -0.2705(6) 0.6469(3) -0.0262(3) 0.025(2) Uani 1 1 d . . .
C25 C -0.2684(5) 0.6646(3) 0.0204(3) 0.025(2) Uani 1 1 d . . .
H25 H -0.3100 0.6894 0.0261 0.030 Uiso 1 1 calc R . .
C26 C -0.2085(5) 0.6480(2) 0.0596(3) 0.023(2) Uani 1 1 d . . .
C27 C -0.0797(5) 0.5546(2) -0.0075(3) 0.024(2) Uani 1 1 d . . .
H27A H -0.0155 0.5609 0.0085 0.036 Uiso 1 1 calc R . .
H27B H -0.0774 0.5521 -0.0432 0.036 Uiso 1 1 calc R . .
H27C H -0.1031 0.5255 0.0051 0.036 Uiso 1 1 calc R . .
C28 C -0.2128(6) 0.6664(2) 0.1104(3) 0.029(2) Uani 1 1 d . . .
H28A H -0.1709 0.6934 0.1154 0.044 Uiso 1 1 calc R . .
H28B H -0.1919 0.6424 0.1345 0.044 Uiso 1 1 calc R . .
H28C H -0.2785 0.6755 0.1146 0.044 Uiso 1 1 calc R . .
C29 C -0.3381(6) 0.6665(3) -0.0682(4) 0.047(3) Uani 1 1 d . . .
H29A H -0.3449 0.6999 -0.0637 0.070 Uiso 1 1 calc R . .
H29B H -0.4007 0.6517 -0.0683 0.070 Uiso 1 1 calc R . .
H29C H -0.3124 0.6605 -0.0996 0.070 Uiso 1 1 calc R . .
C30 C 0.0580(6) 0.8758(2) -0.0069(3) 0.026(2) Uani 1 1 d . . .
C31 C 0.0531(5) 0.8666(2) 0.0491(3) 0.022(2) Uani 1 1 d . . .
C32 C 0.0335(6) 0.9056(2) 0.0773(3) 0.027(2) Uani 1 1 d . . .
H32 H 0.0376 0.9338 0.0598 0.032 Uiso 1 1 calc R . .
C33 C 0.0094(5) 0.9122(2) 0.1253(3) 0.022(2) Uani 1 1 d . . .
C34 C -0.0305(6) 0.9612(2) 0.1353(3) 0.028(2) Uani 1 1 d . . .
C35 C 0.0575(7) 0.9267(3) -0.0208(4) 0.053(3) Uani 1 1 d . . .
H35A H 0.0642 0.9298 -0.0560 0.079 Uiso 1 1 calc R . .
H35B H 0.1107 0.9424 -0.0017 0.079 Uiso 1 1 calc R . .
H35C H -0.0028 0.9407 -0.0135 0.079 Uiso 1 1 calc R . .
C36 C 0.1537(7) 0.8577(3) -0.0218(4) 0.045(3) Uani 1 1 d . . .
H36A H 0.1536 0.8238 -0.0213 0.068 Uiso 1 1 calc R . .
H36B H 0.2058 0.8693 0.0015 0.068 Uiso 1 1 calc R . .
H36C H 0.1625 0.8685 -0.0551 0.068 Uiso 1 1 calc R . .
C37 C -0.0222(7) 0.8525(3) -0.0394(4) 0.048(3) Uani 1 1 d . . .
H37A H -0.0837 0.8630 -0.0298 0.072 Uiso 1 1 calc R . .
H37B H -0.0172 0.8189 -0.0353 0.072 Uiso 1 1 calc R . .
H37C H -0.0173 0.8606 -0.0739 0.072 Uiso 1 1 calc R . .
C38 C 0.0535(6) 0.9941(3) 0.1308(4) 0.046(3) Uani 1 1 d . . .
H38A H 0.0756 0.9909 0.0980 0.069 Uiso 1 1 calc R . .
H38B H 0.1057 0.9863 0.1560 0.069 Uiso 1 1 calc R . .
H38C H 0.0330 1.0260 0.1356 0.069 Uiso 1 1 calc R . .
C39 C -0.1103(6) 0.9738(3) 0.0960(4) 0.049(3) Uani 1 1 d . . .
H39A H -0.1607 0.9504 0.0951 0.073 Uiso 1 1 calc R . .
H39B H -0.0853 0.9752 0.0638 0.073 Uiso 1 1 calc R . .
H39C H -0.1366 1.0040 0.1037 0.073 Uiso 1 1 calc R . .
C40 C -0.0657(8) 0.9701(3) 0.1845(4) 0.053(3) Uani 1 1 d . . .
H40A H -0.0809 1.0030 0.1873 0.080 Uiso 1 1 calc R . .
H40B H -0.0162 0.9615 0.2107 0.080 Uiso 1 1 calc R . .
H40C H -0.1232 0.9516 0.1875 0.080 Uiso 1 1 calc R . .
C41 C 0.0688(6) 0.7815(2) 0.0443(3) 0.0216(19) Uani 1 1 d . . .
C42 C -0.0188(6) 0.7605(2) 0.0296(3) 0.023(2) Uani 1 1 d . . .
C43 C -0.0196(6) 0.7183(2) 0.0047(3) 0.022(2) Uani 1 1 d . . .
H43 H -0.0788 0.7044 -0.0066 0.027 Uiso 1 1 calc R . .
C44 C 0.0648(6) 0.6965(2) -0.0037(3) 0.022(2) Uani 1 1 d . . .
C45 C 0.1496(6) 0.7162(2) 0.0157(3) 0.025(2) Uani 1 1 d . . .
H45 H 0.2075 0.7002 0.0125 0.030 Uiso 1 1 calc R . .
C46 C 0.1533(6) 0.7580(2) 0.0396(3) 0.022(2) Uani 1 1 d . . .
C47 C -0.1114(6) 0.7817(3) 0.0412(3) 0.031(2) Uani 1 1 d . . .
H47A H -0.1614 0.7748 0.0145 0.047 Uiso 1 1 calc R . .
H47B H -0.1038 0.8152 0.0445 0.047 Uiso 1 1 calc R . .
H47C H -0.1294 0.7688 0.0722 0.047 Uiso 1 1 calc R . .
C48 C 0.0630(6) 0.6527(3) -0.0336(3) 0.038(2) Uani 1 1 d . . .
H48A H 0.0685 0.6603 -0.0682 0.057 Uiso 1 1 calc R . .
H48B H 0.0028 0.6364 -0.0309 0.057 Uiso 1 1 calc R . .
H48C H 0.1165 0.6329 -0.0211 0.057 Uiso 1 1 calc R . .
C49 C 0.2507(6) 0.7771(3) 0.0575(3) 0.033(2) Uani 1 1 d . . .
H49A H 0.2742 0.7621 0.0887 0.049 Uiso 1 1 calc R . .
H49B H 0.2459 0.8105 0.0627 0.049 Uiso 1 1 calc R . .
H49C H 0.2951 0.7710 0.0328 0.049 Uiso 1 1 calc R . .
C50 C -0.0187(5) 0.8764(2) 0.2046(3) 0.0184(19) Uani 1 1 d . . .
C51 C -0.1134(6) 0.8619(2) 0.2031(3) 0.027(2) Uani 1 1 d . . .
C52 C -0.1527(6) 0.8557(2) 0.2478(3) 0.028(2) Uani 1 1 d . . .
H52 H -0.2174 0.8464 0.2472 0.033 Uiso 1 1 calc R . .
C53 C -0.0998(7) 0.8627(3) 0.2926(4) 0.032(2) Uani 1 1 d . . .
C54 C -0.0069(6) 0.8766(3) 0.2924(3) 0.032(2) Uani 1 1 d . . .
H54 H 0.0302 0.8812 0.3231 0.039 Uiso 1 1 calc R . .
C55 C 0.0352(6) 0.8841(2) 0.2494(3) 0.024(2) Uani 1 1 d . . .
C56 C -0.1719(6) 0.8513(3) 0.1545(3) 0.036(2) Uani 1 1 d . . .
H56A H -0.1747 0.8788 0.1334 0.053 Uiso 1 1 calc R . .
H56B H -0.2367 0.8424 0.1608 0.053 Uiso 1 1 calc R . .
H56C H -0.1421 0.8258 0.1380 0.053 Uiso 1 1 calc R . .
C57 C -0.1443(7) 0.8540(3) 0.3396(4) 0.045(3) Uani 1 1 d . . .
H57A H -0.1013 0.8651 0.3677 0.068 Uiso 1 1 calc R . .
H57B H -0.1553 0.8208 0.3432 0.068 Uiso 1 1 calc R . .
H57C H -0.2052 0.8705 0.3386 0.068 Uiso 1 1 calc R . .
C58 C 0.1347(6) 0.9024(3) 0.2511(3) 0.036(2) Uani 1 1 d . . .
H58A H 0.1331 0.9340 0.2379 0.053 Uiso 1 1 calc R . .
H58B H 0.1723 0.8827 0.2312 0.053 Uiso 1 1 calc R . .
H58C H 0.1639 0.9027 0.2853 0.053 Uiso 1 1 calc R . .
C59 C 0.1070(7) 0.7392(3) 0.3900(3) 0.042(3) Uani 1 1 d . . .
H59A H 0.1558 0.7150 0.3942 0.062 Uiso 1 1 calc R . .
H59B H 0.0756 0.7421 0.4203 0.062 Uiso 1 1 calc R . .
H59C H 0.1371 0.7687 0.3829 0.062 Uiso 1 1 calc R . .
C60 C 0.0333(7) 0.7265(3) 0.3473(3) 0.030(2) Uani 1 1 d . . .
C61 C -0.0620(6) 0.7305(3) 0.3560(3) 0.030(2) Uani 1 1 d . . .
H61 H -0.0736 0.7468 0.3851 0.035 Uiso 1 1 calc R . .
C62 C -0.1439(7) 0.7133(3) 0.3272(4) 0.034(2) Uani 1 1 d . . .
C63 C -0.2353(6) 0.7131(3) 0.3513(4) 0.043(3) Uani 1 1 d . . .
H63A H -0.2861 0.7275 0.3291 0.064 Uiso 1 1 calc R . .
H63B H -0.2265 0.7304 0.3822 0.064 Uiso 1 1 calc R . .
H63C H -0.2530 0.6811 0.3580 0.064 Uiso 1 1 calc R . .
C64 C 0.1637(6) 0.7026(3) 0.3043(3) 0.023(2) Uani 1 1 d . . .
C65 C 0.1973(6) 0.6578(3) 0.3129(3) 0.029(2) Uani 1 1 d . . .
C66 C 0.2911(7) 0.6481(3) 0.3082(3) 0.039(2) Uani 1 1 d . . .
H66 H 0.3132 0.6173 0.3138 0.047 Uiso 1 1 calc R . .
C67 C 0.3554(7) 0.6817(4) 0.2957(3) 0.042(2) Uani 1 1 d . . .
C68 C 0.3211(7) 0.7266(3) 0.2882(3) 0.037(2) Uani 1 1 d . . .
H68 H 0.3639 0.7501 0.2802 0.044 Uiso 1 1 calc R . .
C69 C 0.2281(7) 0.7378(3) 0.2921(3) 0.032(2) Uani 1 1 d . . .
C70 C 0.1310(6) 0.6200(2) 0.3273(3) 0.031(2) Uani 1 1 d . . .
H70A H 0.1680 0.5920 0.3362 0.046 Uiso 1 1 calc R . .
H70B H 0.0834 0.6133 0.2994 0.046 Uiso 1 1 calc R . .
H70C H 0.0986 0.6303 0.3555 0.046 Uiso 1 1 calc R . .
C71 C 0.4573(7) 0.6705(4) 0.2901(4) 0.071(4) Uani 1 1 d . . .
H71A H 0.4923 0.6664 0.3228 0.107 Uiso 1 1 calc R . .
H71B H 0.4859 0.6959 0.2729 0.107 Uiso 1 1 calc R . .
H71C H 0.4606 0.6419 0.2711 0.107 Uiso 1 1 calc R . .
C72 C 0.1932(7) 0.7869(3) 0.2826(4) 0.046(3) Uani 1 1 d . . .
H72A H 0.1851 0.8020 0.3141 0.069 Uiso 1 1 calc R . .
H72B H 0.1319 0.7863 0.2620 0.069 Uiso 1 1 calc R . .
H72C H 0.2400 0.8041 0.2655 0.069 Uiso 1 1 calc R . .
C73 C -0.2245(6) 0.6720(3) 0.2600(3) 0.025(2) Uani 1 1 d . . .
C74 C -0.2350(6) 0.6246(3) 0.2691(4) 0.033(2) Uani 1 1 d . . .
C75 C -0.3101(6) 0.6012(3) 0.2447(4) 0.035(2) Uani 1 1 d . . .
H75 H -0.3162 0.5691 0.2508 0.042 Uiso 1 1 calc R . .
C76 C -0.3769(6) 0.6222(3) 0.2119(4) 0.036(2) Uani 1 1 d . . .
C77 C -0.3665(6) 0.6684(3) 0.2038(3) 0.036(2) Uani 1 1 d . . .
H77 H -0.4129 0.6834 0.1816 0.043 Uiso 1 1 calc R . .
C78 C -0.2912(6) 0.6946(3) 0.2265(3) 0.029(2) Uani 1 1 d . . .
C79 C -0.1614(6) 0.6000(3) 0.3040(4) 0.050(3) Uani 1 1 d . . .
H79A H -0.1798 0.5676 0.3071 0.075 Uiso 1 1 calc R . .
H79B H -0.1577 0.6148 0.3365 0.075 Uiso 1 1 calc R . .
H79C H -0.0990 0.6017 0.2912 0.075 Uiso 1 1 calc R . .
C80 C -0.4559(7) 0.5947(3) 0.1858(4) 0.059(3) Uani 1 1 d . . .
H80A H -0.5093 0.6152 0.1750 0.088 Uiso 1 1 calc R . .
H80B H -0.4771 0.5713 0.2082 0.088 Uiso 1 1 calc R . .
H80C H -0.4333 0.5795 0.1570 0.088 Uiso 1 1 calc R . .
C81 C -0.2802(6) 0.7454(3) 0.2159(4) 0.045(3) Uani 1 1 d . . .
H81A H -0.2770 0.7628 0.2468 0.068 Uiso 1 1 calc R . .
H81B H -0.3350 0.7559 0.1937 0.068 Uiso 1 1 calc R . .
H81C H -0.2215 0.7503 0.2002 0.068 Uiso 1 1 calc R . .
C82 C 0.6384(6) 0.9100(3) 0.0772(4) 0.044(3) Uani 1 1 d . . .
H82A H 0.6711 0.8817 0.0687 0.066 Uiso 1 1 calc R . .
H82B H 0.6857 0.9336 0.0884 0.066 Uiso 1 1 calc R . .
H82C H 0.5987 0.9214 0.0481 0.066 Uiso 1 1 calc R . .
C83 C 0.5759(6) 0.8999(3) 0.1180(4) 0.029(2) Uani 1 1 d . . .
C84 C 0.6060(6) 0.9182(3) 0.1645(4) 0.040(3) Uani 1 1 d . . .
H84 H 0.6604 0.9378 0.1655 0.047 Uiso 1 1 calc R . .
C85 C 0.5688(6) 0.9123(3) 0.2099(4) 0.035(2) Uani 1 1 d . . .
C86 C 0.6247(6) 0.9342(3) 0.2536(4) 0.046(3) Uani 1 1 d . . .
H86A H 0.5880 0.9598 0.2657 0.068 Uiso 1 1 calc R . .
H86B H 0.6853 0.9460 0.2438 0.068 Uiso 1 1 calc R . .
H86C H 0.6375 0.9112 0.2797 0.068 Uiso 1 1 calc R . .
C87 C 0.4857(6) 0.8527(3) 0.0601(3) 0.026(2) Uani 1 1 d . . .
C88 C 0.4284(6) 0.8737(3) 0.0216(4) 0.034(2) Uani 1 1 d . . .
C89 C 0.4095(7) 0.8511(3) -0.0225(4) 0.046(3) Uani 1 1 d . . .
H89 H 0.3695 0.8655 -0.0482 0.055 Uiso 1 1 calc R . .
C90 C 0.4475(7) 0.8072(3) -0.0311(4) 0.046(3) Uani 1 1 d . . .
C91 C 0.5069(7) 0.7880(3) 0.0066(4) 0.040(2) Uani 1 1 d . . .
H91 H 0.5361 0.7591 0.0010 0.048 Uiso 1 1 calc R . .
C92 C 0.5261(6) 0.8086(3) 0.0521(3) 0.031(2) Uani 1 1 d . . .
C93 C 0.3881(7) 0.9212(3) 0.0301(4) 0.047(3) Uani 1 1 d . . .
H93A H 0.3593 0.9338 -0.0014 0.071 Uiso 1 1 calc R . .
H93B H 0.4394 0.9417 0.0439 0.071 Uiso 1 1 calc R . .
H93C H 0.3393 0.9189 0.0532 0.071 Uiso 1 1 calc R . .
C94 C 0.4229(8) 0.7836(4) -0.0797(4) 0.076(4) Uani 1 1 d . . .
H94A H 0.4099 0.7508 -0.0740 0.114 Uiso 1 1 calc R . .
H94B H 0.4764 0.7864 -0.0998 0.114 Uiso 1 1 calc R . .
H94C H 0.3661 0.7981 -0.0970 0.114 Uiso 1 1 calc R . .
C95 C 0.5890(6) 0.7848(3) 0.0923(3) 0.036(2) Uani 1 1 d . . .
H95A H 0.6126 0.7557 0.0797 0.054 Uiso 1 1 calc R . .
H95B H 0.5522 0.7783 0.1202 0.054 Uiso 1 1 calc R . .
H95C H 0.6431 0.8048 0.1033 0.054 Uiso 1 1 calc R . .
C96 C 0.4597(6) 0.8845(3) 0.2632(3) 0.028(2) Uani 1 1 d . . .
C97 C 0.3957(6) 0.9172(3) 0.2794(4) 0.034(2) Uani 1 1 d . . .
C98 C 0.3581(6) 0.9096(3) 0.3240(4) 0.038(2) Uani 1 1 d . . .
H98 H 0.3152 0.9317 0.3351 0.045 Uiso 1 1 calc R . .
C99 C 0.3807(7) 0.8714(3) 0.3527(3) 0.038(2) Uani 1 1 d . . .
C100 C 0.4453(6) 0.8406(3) 0.3373(3) 0.036(2) Uani 1 1 d . . .
H100 H 0.4629 0.8145 0.3573 0.043 Uiso 1 1 calc R . .
C101 C 0.4862(6) 0.8463(3) 0.2930(4) 0.033(2) Uani 1 1 d . . .
C102 C 0.3695(6) 0.9597(3) 0.2480(4) 0.043(3) Uani 1 1 d . . .
H5 H 0.3233 0.9784 0.2637 0.064 Uiso 1 1 calc R . .
H10E H 0.3415 0.9500 0.2152 0.064 Uiso 1 1 calc R . .
H10F H 0.4270 0.9780 0.2447 0.064 Uiso 1 1 calc R . .
C103 C 0.3355(7) 0.8630(4) 0.4002(4) 0.062(3) Uani 1 1 d . . .
H10G H 0.2882 0.8382 0.3950 0.093 Uiso 1 1 calc R . .
H10H H 0.3041 0.8914 0.4097 0.093 Uiso 1 1 calc R . .
H10I H 0.3849 0.8541 0.4263 0.093 Uiso 1 1 calc R . .
C104 C 0.5571(6) 0.8126(3) 0.2780(3) 0.037(2) Uani 1 1 d . . .
H10J H 0.5321 0.7977 0.2470 0.056 Uiso 1 1 calc R . .
H10K H 0.5694 0.7891 0.3037 0.056 Uiso 1 1 calc R . .
H10L H 0.6166 0.8287 0.2733 0.056 Uiso 1 1 calc R . .
C105 C 0.4352(9) 1.0418(4) 0.5999(3) 0.090(4) Uiso 1 1 d DU . .
H10A H 0.3670 1.0445 0.5891 0.135 Uiso 1 1 calc R . .
H10B H 0.4554 1.0681 0.6212 0.135 Uiso 1 1 calc R . .
H10C H 0.4470 1.0130 0.6184 0.135 Uiso 1 1 calc R . .
C106 C 0.4904(9) 1.0416(4) 0.5560(4) 0.116(5) Uiso 1 1 d DU . .
H10D H 0.4745 1.0700 0.5367 0.139 Uiso 1 1 calc R . .
H10M H 0.5592 1.0429 0.5677 0.139 Uiso 1 1 calc R . .
C107 C 0.4744(8) 1.0017(4) 0.5228(3) 0.078(4) Uiso 1 1 d DU . .
H10N H 0.4051 1.0003 0.5122 0.094 Uiso 1 1 calc R . .
H10O H 0.4904 0.9735 0.5427 0.094 Uiso 1 1 calc R . .
C111 C 0.6368(13) 1.0353(9) 0.1180(9) 0.012(7) Uiso 0.300(13) 1 d PDU A 1
H11H H 0.6364 1.0112 0.0928 0.018 Uiso 0.300(13) 1 calc PR A 1
H11I H 0.6845 1.0278 0.1456 0.018 Uiso 0.300(13) 1 calc PR A 1
H11J H 0.6526 1.0651 0.1038 0.018 Uiso 0.300(13) 1 calc PR A 1
C112 C 0.5385(14) 1.0383(11) 0.1366(7) 0.023(7) Uiso 0.300(13) 1 d PDU A 1
H11K H 0.5230 1.0084 0.1517 0.028 Uiso 0.300(13) 1 calc PR A 1
H11L H 0.5387 1.0626 0.1622 0.028 Uiso 0.300(13) 1 calc PR A 1
C113 C 0.4639(15) 1.0495(17) 0.0944(7) 0.064(13) Uiso 0.300(13) 1 d PDU A 1
H11M H 0.4823 1.0782 0.0780 0.077 Uiso 0.300(13) 1 calc PR A 1
H11N H 0.4616 1.0242 0.0699 0.077 Uiso 0.300(13) 1 calc PR A 1
C114 C 0.3662(13) 1.0557(10) 0.1114(8) 0.044(9) Uiso 0.300(13) 1 d PDU A 1
H11O H 0.3705 1.0768 0.1401 0.052 Uiso 0.300(13) 1 calc PR A 1
H11P H 0.3423 1.0255 0.1220 0.052 Uiso 0.300(13) 1 calc PR A 1
C115 C 0.2968(17) 1.0754(7) 0.0703(11) 0.073(12) Uiso 0.300(13) 1 d PDU A 1
H11Q H 0.2460 1.0928 0.0848 0.087 Uiso 0.300(13) 1 calc PR A 1
H11R H 0.3309 1.0972 0.0503 0.087 Uiso 0.300(13) 1 calc PR A 1
C116 C 0.2522(18) 1.0373(8) 0.0375(10) 0.036(9) Uiso 0.300(13) 1 d PDU A 1
H11S H 0.2985 1.0263 0.0156 0.054 Uiso 0.300(13) 1 calc PR A 1
H11T H 0.1957 1.0493 0.0176 0.054 Uiso 0.300(13) 1 calc PR A 1
H11U H 0.2336 1.0117 0.0579 0.054 Uiso 0.300(13) 1 calc PR A 1
C120 C 0.335(2) 1.0497(17) 0.1047(16) 0.076(16) Uiso 0.200(13) 1 d PDU A 2
H12A H 0.3225 1.0671 0.1346 0.091 Uiso 0.200(13) 1 calc PR A 2
H12B H 0.3215 1.0167 0.1101 0.091 Uiso 0.200(13) 1 calc PR A 2
C121 C 0.271(2) 1.0676(11) 0.0605(17) 0.054(14) Uiso 0.200(13) 1 d PDU A 2
H12C H 0.2751 1.0468 0.0320 0.065 Uiso 0.200(13) 1 calc PR A 2
H12D H 0.2040 1.0680 0.0684 0.065 Uiso 0.200(13) 1 calc PR A 2
C122 C 0.301(3) 1.1162(11) 0.0471(17) 0.048(15) Uiso 0.200(13) 1 d PDU A 2
H12E H 0.2579 1.1387 0.0602 0.072 Uiso 0.200(13) 1 calc PR A 2
H12F H 0.2970 1.1192 0.0112 0.072 Uiso 0.200(13) 1 calc PR A 2
H12G H 0.3663 1.1220 0.0614 0.072 Uiso 0.200(13) 1 calc PR A 2

loop_
_atom_site_aniso_label
_atom_site_aniso_U_11
_atom_site_aniso_U_22
_atom_site_aniso_U_33
_atom_site_aniso_U_23
_atom_site_aniso_U_13
_atom_site_aniso_U_12
Pb1 0.02591(18) 0.01767(15) 0.01775(19) 0.00083(13) 0.00328(14) -0.00200(14)
Cl1 0.0448(14) 0.0285(11) 0.0209(13) -0.0016(9) 0.0061(11) -0.0008(10)
Mg1 0.0240(16) 0.0299(15) 0.0178(18) 0.0030(12) -0.0006(13) -0.0037(12)
N1 0.023(4) 0.019(3) 0.017(4) -0.002(3) 0.005(3) -0.003(3)
C1 0.025(5) 0.020(4) 0.020(5) 0.000(4) -0.001(4) -0.002(4)
Pb2 0.02698(19) 0.02232(17) 0.0198(2) 0.00069(14) 0.00108(15) 0.00025(14)
Cl2 0.0352(13) 0.0205(10) 0.0267(14) 0.0035(9) 0.0053(10) -0.0008(9)
Mg2 0.0283(17) 0.0313(15) 0.0228(19) -0.0036(13) 0.0024(14) -0.0061(13)
N2 0.014(4) 0.022(3) 0.016(4) -0.004(3) 0.006(3) -0.004(3)
C2 0.028(5) 0.020(4) 0.006(5) -0.007(3) 0.001(4) -0.003(4)
Cl3 0.0273(12) 0.0322(12) 0.0373(15) -0.0035(10) 0.0037(11) -0.0046(10)
N3 0.027(4) 0.021(4) 0.018(4) 0.003(3) -0.002(3) -0.003(3)
C3 0.034(5) 0.020(4) 0.019(5) 0.012(4) 0.008(4) 0.003(4)
Cl4 0.0519(16) 0.0292(11) 0.0310(15) 0.0020(10) -0.0036(12) -0.0149(11)
N4 0.028(4) 0.022(4) 0.015(4) 0.001(3) 0.002(3) 0.005(3)
C4 0.027(5) 0.016(4) 0.023(5) -0.006(4) 0.015(4) 0.000(4)
N5 0.032(4) 0.025(4) 0.016(4) 0.001(3) 0.000(3) -0.003(3)
C5 0.027(5) 0.016(4) 0.033(6) -0.004(4) 0.017(4) -0.009(4)
N6 0.029(4) 0.022(4) 0.026(5) 0.007(3) 0.007(4) 0.009(3)
C6 0.035(6) 0.031(5) 0.032(6) 0.012(4) -0.010(5) 0.006(4)
N7 0.031(4) 0.024(4) 0.024(5) 0.001(3) 0.000(4) -0.001(3)
C7 0.033(5) 0.021(4) 0.045(7) -0.003(4) -0.004(5) 0.004(4)
N8 0.027(4) 0.032(4) 0.032(5) -0.013(3) 0.004(4) -0.005(3)
C8 0.042(6) 0.037(5) 0.023(6) -0.001(4) -0.006(5) 0.006(4)
C9 0.029(5) 0.028(5) 0.040(7) -0.002(4) 0.005(5) -0.006(4)
C10 0.037(6) 0.050(6) 0.039(7) 0.000(5) 0.015(5) -0.021(5)
C11 0.028(5) 0.032(5) 0.052(7) 0.008(5) 0.010(5) -0.004(4)
C12 0.020(5) 0.020(4) 0.021(5) -0.002(4) -0.008(4) 0.001(4)
C13 0.022(5) 0.014(4) 0.026(6) -0.002(4) 0.005(4) -0.002(4)
C14 0.024(5) 0.029(5) 0.018(5) -0.005(4) 0.004(4) 0.003(4)
C15 0.024(5) 0.031(5) 0.029(6) 0.007(4) 0.006(4) -0.004(4)
C16 0.027(5) 0.026(5) 0.019(5) -0.003(4) 0.001(4) -0.010(4)
C17 0.033(5) 0.023(4) 0.017(5) 0.003(4) -0.002(4) 0.000(4)
C18 0.029(5) 0.031(5) 0.026(6) -0.005(4) -0.003(4) -0.002(4)
C19 0.042(6) 0.052(6) 0.060(8) -0.005(5) 0.020(6) -0.014(5)
C20 0.027(5) 0.032(5) 0.030(6) -0.007(4) -0.001(4) -0.007(4)
C21 0.023(5) 0.021(4) 0.020(5) -0.007(4) 0.004(4) 0.001(4)
C22 0.024(5) 0.029(5) 0.018(5) 0.002(4) 0.005(4) -0.006(4)
C23 0.024(5) 0.028(5) 0.021(5) -0.007(4) 0.007(4) -0.009(4)
C24 0.022(5) 0.032(5) 0.021(6) 0.006(4) 0.002(4) 0.001(4)
C25 0.021(5) 0.027(4) 0.028(6) 0.002(4) 0.001(4) 0.005(4)
C26 0.021(5) 0.025(5) 0.023(6) 0.006(4) 0.005(4) -0.008(4)
C27 0.028(5) 0.026(4) 0.019(5) -0.008(4) 0.009(4) -0.009(4)
C28 0.028(5) 0.024(5) 0.035(6) 0.000(4) 0.004(4) 0.010(4)
C29 0.041(6) 0.068(7) 0.030(7) 0.004(5) 0.000(5) 0.013(5)
C30 0.040(6) 0.021(4) 0.019(5) 0.002(4) 0.005(4) -0.002(4)
C31 0.015(4) 0.025(4) 0.025(6) 0.007(4) -0.006(4) -0.007(4)
C32 0.039(6) 0.014(4) 0.027(6) 0.005(4) -0.004(5) 0.001(4)
C33 0.021(5) 0.020(4) 0.026(6) 0.004(4) 0.002(4) -0.004(4)
C34 0.040(6) 0.014(4) 0.033(6) 0.003(4) 0.013(5) -0.003(4)
C35 0.079(8) 0.045(6) 0.034(7) 0.013(5) 0.008(6) -0.006(5)
C36 0.063(7) 0.048(6) 0.025(6) 0.005(5) 0.009(5) -0.010(5)
C37 0.051(7) 0.059(6) 0.032(7) 0.012(5) -0.002(5) -0.011(5)
C38 0.060(7) 0.025(5) 0.053(8) 0.000(5) 0.006(6) 0.007(5)
C39 0.037(6) 0.029(5) 0.080(9) 0.007(5) 0.001(6) -0.002(4)
C40 0.083(8) 0.027(5) 0.054(8) 0.001(5) 0.032(7) 0.020(5)
C41 0.034(5) 0.018(4) 0.013(5) 0.002(3) 0.005(4) 0.003(4)
C42 0.027(5) 0.025(4) 0.016(5) 0.005(4) -0.003(4) 0.000(4)
C43 0.028(5) 0.023(4) 0.014(5) 0.009(4) -0.004(4) -0.013(4)
C44 0.029(5) 0.024(4) 0.011(5) 0.005(4) -0.004(4) -0.003(4)
C45 0.031(5) 0.029(5) 0.014(5) 0.001(4) 0.003(4) 0.003(4)
C46 0.024(5) 0.030(5) 0.010(5) -0.005(4) -0.004(4) 0.005(4)
C47 0.030(5) 0.039(5) 0.024(6) 0.002(4) -0.001(4) -0.001(4)
C48 0.048(6) 0.026(5) 0.040(7) 0.001(4) 0.007(5) 0.000(4)
C49 0.031(5) 0.040(5) 0.026(6) -0.010(4) -0.001(4) -0.003(4)
C50 0.024(5) 0.010(4) 0.022(5) -0.004(3) 0.010(4) 0.000(3)
C51 0.019(5) 0.019(4) 0.041(7) 0.003(4) -0.001(4) 0.003(4)
C52 0.032(5) 0.022(4) 0.031(6) -0.004(4) 0.011(5) 0.004(4)
C53 0.046(6) 0.019(4) 0.033(7) 0.001(4) 0.013(5) 0.011(4)
C54 0.043(6) 0.029(5) 0.025(6) -0.005(4) 0.000(5) 0.002(4)
C55 0.027(5) 0.014(4) 0.031(6) -0.001(4) 0.009(4) 0.002(4)
C56 0.024(5) 0.049(6) 0.033(6) 0.005(4) -0.001(5) -0.005(4)
C57 0.064(7) 0.037(5) 0.037(7) 0.003(5) 0.020(6) 0.001(5)
C58 0.040(6) 0.040(5) 0.027(6) -0.005(4) 0.003(5) -0.004(4)
C59 0.061(7) 0.042(5) 0.021(6) -0.012(4) 0.005(5) -0.007(5)
C60 0.054(7) 0.019(4) 0.019(6) 0.000(4) 0.005(5) 0.003(4)
C61 0.039(6) 0.026(5) 0.025(6) -0.004(4) 0.007(5) 0.020(4)
C62 0.044(6) 0.031(5) 0.028(6) 0.013(4) 0.010(5) 0.011(4)
C63 0.050(7) 0.053(6) 0.029(6) -0.004(5) 0.022(5) 0.016(5)
C64 0.038(6) 0.024(4) 0.006(5) -0.002(3) -0.005(4) 0.002(4)
C65 0.034(5) 0.040(5) 0.012(5) -0.006(4) 0.002(4) 0.002(5)
C66 0.049(7) 0.038(5) 0.030(6) -0.011(4) 0.009(5) 0.010(5)
C67 0.036(6) 0.071(7) 0.018(6) -0.007(5) 0.006(5) -0.010(6)
C68 0.037(6) 0.059(6) 0.014(6) -0.008(5) 0.003(5) -0.021(5)
C69 0.040(6) 0.045(6) 0.010(5) -0.007(4) -0.006(4) -0.011(5)
C70 0.046(6) 0.025(4) 0.022(6) 0.001(4) 0.007(5) 0.005(4)
C71 0.044(7) 0.117(10) 0.057(9) -0.016(7) 0.025(6) -0.008(7)
C72 0.073(8) 0.030(5) 0.031(7) 0.000(4) -0.015(6) -0.019(5)
C73 0.021(5) 0.035(5) 0.021(5) 0.004(4) 0.013(4) 0.002(4)
C74 0.035(6) 0.024(5) 0.043(7) 0.010(4) 0.020(5) 0.008(4)
C75 0.034(6) 0.021(5) 0.050(7) -0.006(4) 0.005(5) -0.003(4)
C76 0.028(6) 0.042(6) 0.043(7) -0.003(5) 0.020(5) 0.007(5)
C77 0.025(5) 0.062(7) 0.023(6) 0.002(5) 0.011(4) 0.024(5)
C78 0.026(5) 0.037(5) 0.024(6) 0.005(4) 0.007(4) 0.006(4)
C79 0.045(6) 0.037(5) 0.068(9) 0.014(5) 0.006(6) 0.009(5)
C80 0.044(7) 0.053(6) 0.077(10) -0.005(6) -0.002(6) 0.001(5)
C81 0.039(6) 0.050(6) 0.048(8) 0.007(5) 0.011(5) 0.011(5)
C82 0.034(6) 0.052(6) 0.047(7) 0.013(5) 0.006(5) -0.016(5)
C83 0.026(5) 0.022(4) 0.039(7) 0.001(4) 0.003(5) -0.001(4)
C84 0.026(5) 0.030(5) 0.061(8) -0.008(5) -0.006(5) -0.014(4)
C85 0.027(5) 0.034(5) 0.042(7) -0.016(5) 0.000(5) -0.007(4)
C86 0.039(6) 0.057(6) 0.040(7) -0.021(5) 0.000(5) -0.011(5)
C87 0.022(5) 0.031(5) 0.023(6) 0.005(4) 0.001(4) -0.004(4)
C88 0.030(5) 0.034(5) 0.041(7) 0.012(5) 0.013(5) 0.000(4)
C89 0.046(7) 0.073(7) 0.019(6) 0.015(5) -0.001(5) -0.009(6)
C90 0.064(7) 0.055(6) 0.022(7) -0.006(5) 0.020(6) -0.004(6)
C91 0.047(6) 0.047(6) 0.026(7) 0.000(5) 0.002(5) 0.005(5)
C92 0.042(6) 0.029(5) 0.022(6) 0.004(4) 0.001(5) -0.001(4)
C93 0.043(6) 0.054(6) 0.044(7) 0.019(5) 0.003(5) 0.002(5)
C94 0.103(10) 0.100(9) 0.024(7) -0.015(6) -0.001(7) 0.011(7)
C95 0.027(5) 0.044(5) 0.036(7) 0.001(5) -0.004(5) -0.001(4)
C96 0.020(5) 0.034(5) 0.028(6) -0.016(4) -0.003(4) -0.008(4)
C97 0.034(6) 0.036(5) 0.032(7) -0.014(4) -0.003(5) -0.003(4)
C98 0.030(6) 0.045(6) 0.039(7) -0.020(5) 0.004(5) 0.010(4)
C99 0.037(6) 0.058(6) 0.017(6) -0.008(5) -0.010(5) 0.002(5)
C100 0.038(6) 0.040(5) 0.027(6) -0.011(5) -0.008(5) 0.011(5)
C101 0.030(5) 0.032(5) 0.035(7) -0.008(4) -0.010(5) 0.006(4)
C102 0.040(6) 0.032(5) 0.056(8) -0.016(5) 0.000(5) 0.004(4)
C103 0.062(8) 0.094(8) 0.031(7) -0.007(6) 0.011(6) 0.010(6)
C104 0.038(6) 0.034(5) 0.038(7) -0.005(4) -0.005(5) 0.012(4)

loop_
_atom_type_symbol
_atom_type_description
_atom_type_scat_dispersion_real
_atom_type_scat_dispersion_imag
_atom_type_scat_source
C C 0.0033 0.0016 'International Tables Vol C Tables 4.2.6.8 and 6.1.1.4'
H H 0.0000 0.0000 'International Tables Vol C Tables 4.2.6.8 and 6.1.1.4'
N N 0.0061 0.0033 'International Tables Vol C Tables 4.2.6.8 and 6.1.1.4'
Mg Mg 0.0486 0.0363 'International Tables Vol C Tables 4.2.6.8 and 6.1.1.4'
Cl Cl 0.1484 0.1585 'International Tables Vol C Tables 4.2.6.8 and 6.1.1.4'
Pb Pb -3.3944 10.1111 'International Tables Vol C Tables 4.2.6.8 and 6.1.1.4'

loop_
_geom_angle_atom_site_label_1
_geom_angle_atom_site_label_2
_geom_angle_atom_site_label_3
_geom_angle
_geom_angle_site_symmetry_3
N1 Pb1 N2 82.2(2) .
N1 Pb1 Cl1 84.08(17) .
N2 Pb1 Cl1 83.05(17) .
Mg1 Cl1 Pb1 105.35(10) .
N6 Mg1 N5 94.2(3) .
N6 Mg1 Cl2 121.9(2) .
N5 Mg1 Cl2 120.3(2) .
N6 Mg1 Cl1 109.2(2) .
N5 Mg1 Cl1 113.2(2) .
Cl2 Mg1 Cl1 98.60(13) .
C2 N1 C12 126.4(6) .
C2 N1 Pb1 120.8(5) .
C12 N1 Pb1 112.7(4) .
C6 C1 C8 106.9(7) .
C6 C1 C7 107.8(6) .
C8 C1 C7 110.1(7) .
C6 C1 C2 116.1(6) .
C8 C1 C2 105.0(6) .
C7 C1 C2 110.7(6) .
C119 C118 C117 110.4(7) .
C120 C119 C118 111.6(7) .
N3 Pb2 N4 82.9(2) .
N3 Pb2 Cl3 89.63(16) .
N4 Pb2 Cl3 83.79(16) .
N3 Pb2 Cl2 95.51(16) .
N4 Pb2 Cl2 88.80(16) .
Cl3 Pb2 Cl2 170.41(6) .
Mg1 Cl2 Pb2 130.97(10) .
N8 Mg2 N7 94.7(3) .
N8 Mg2 Cl4 112.3(2) .
N7 Mg2 Cl4 119.1(2) .
N8 Mg2 Cl3 114.8(2) .
N7 Mg2 Cl3 110.1(2) .
Cl4 Mg2 Cl3 106.02(13) .
C4 N2 C21 127.8(6) .
C4 N2 Pb1 121.6(5) .
C21 N2 Pb1 110.5(4) .
N1 C2 C3 121.9(7) .
N1 C2 C1 124.0(7) .
C3 C2 C1 113.8(6) .
Mg2 Cl3 Pb2 104.66(9) .
C31 N3 C41 125.2(7) .
C31 N3 Pb2 121.0(5) .
C41 N3 Pb2 113.3(4) .
C4 C3 C2 133.9(7) .
C33 N4 C50 126.7(7) .
C33 N4 Pb2 121.9(6) .
C50 N4 Pb2 111.4(4) .
N2 C4 C3 121.3(7) .
N2 C4 C5 123.3(7) .
C3 C4 C5 115.0(7) .
C60 N5 C64 120.3(7) .
C60 N5 Mg1 120.4(6) .
C64 N5 Mg1 119.4(5) .
C11 C5 C9 109.0(6) .
C11 C5 C4 116.9(7) .
C9 C5 C4 111.0(6) .
C11 C5 C10 106.3(7) .
C9 C5 C10 108.7(7) .
C4 C5 C10 104.4(6) .
C62 N6 C73 118.6(7) .
C62 N6 Mg1 121.8(6) .
C73 N6 Mg1 119.6(5) .
C83 N7 C87 117.6(7) .
C83 N7 Mg2 122.2(6) .
C87 N7 Mg2 120.1(5) .
C85 N8 C96 118.5(7) .
C85 N8 Mg2 124.2(7) .
C96 N8 Mg2 117.3(5) .
C13 C12 C17 120.2(7) .
C13 C12 N1 120.6(6) .
C17 C12 N1 118.9(7) .
C12 C13 C14 119.4(7) .
C12 C13 C18 122.4(7) .
C14 C13 C18 118.2(7) .
C13 C14 C15 121.1(8) .
C16 C15 C14 118.9(8) .
C16 C15 C19 121.6(8) .
C14 C15 C19 119.5(8) .
C15 C16 C17 122.2(7) .
C16 C17 C12 118.0(8) .
C16 C17 C20 120.8(7) .
C12 C17 C20 121.0(7) .
C26 C21 C22 120.9(8) .
C26 C21 N2 119.5(7) .
C22 C21 N2 119.1(7) .
C23 C22 C21 118.1(7) .
C23 C22 C27 119.6(8) .
C21 C22 C27 122.3(7) .
C24 C23 C22 121.8(8) .
C25 C24 C23 118.3(8) .
C25 C24 C29 120.9(8) .
C23 C24 C29 120.8(8) .
C24 C25 C26 122.9(8) .
C25 C26 C21 118.1(8) .
C25 C26 C28 120.9(7) .
C21 C26 C28 120.9(7) .
C37 C30 C35 107.5(7) .
C37 C30 C36 108.4(7) .
C35 C30 C36 104.2(7) .
C37 C30 C31 113.0(7) .
C35 C30 C31 114.1(7) .
C36 C30 C31 109.2(7) .
N3 C31 C32 121.4(8) .
N3 C31 C30 123.1(7) .
C32 C31 C30 115.4(7) .
C33 C32 C31 134.4(8) .
N4 C33 C32 121.4(7) .
N4 C33 C34 124.1(8) .
C32 C33 C34 114.4(7) .
C40 C34 C39 107.5(8) .
C40 C34 C38 107.0(7) .
C39 C34 C38 108.5(7) .
C40 C34 C33 118.0(7) .
C39 C34 C33 110.6(7) .
C38 C34 C33 104.8(7) .
C46 C41 C42 120.1(7) .
C46 C41 N3 119.7(7) .
C42 C41 N3 119.8(7) .
C43 C42 C41 118.9(7) .
C43 C42 C47 119.6(7) .
C41 C42 C47 121.5(7) .
C44 C43 C42 120.9(7) .
C45 C44 C43 118.2(7) .
C45 C44 C48 121.5(7) .
C43 C44 C48 120.3(7) .
C46 C45 C44 122.4(8) .
C45 C46 C41 118.9(7) .
C45 C46 C49 117.7(7) .
C41 C46 C49 123.3(7) .
C55 C50 C51 120.7(8) .
C55 C50 N4 120.2(7) .
C51 C50 N4 118.9(7) .
C50 C51 C52 118.3(8) .
C50 C51 C56 121.4(8) .
C52 C51 C56 120.3(7) .
C53 C52 C51 121.7(8) .
C54 C53 C52 118.0(9) .
C54 C53 C57 122.3(9) .
C52 C53 C57 119.7(9) .
C53 C54 C55 122.8(9) .
C54 C55 C50 118.5(8) .
C54 C55 C58 120.8(8) .
C50 C55 C58 120.7(8) .
N5 C60 C61 125.9(8) .
N5 C60 C59 117.8(8) .
C61 C60 C59 116.3(8) .
C60 C61 C62 128.4(8) .
N6 C62 C61 123.6(8) .
N6 C62 C63 119.9(8) .
C61 C62 C63 116.5(9) .
C65 C64 C69 119.5(8) .
C65 C64 N5 119.2(7) .
C69 C64 N5 121.3(7) .
C66 C65 C64 119.3(8) .
C66 C65 C70 120.2(8) .
C64 C65 C70 120.5(8) .
C65 C66 C67 122.5(8) .
C68 C67 C66 117.5(9) .
C68 C67 C71 120.6(9) .
C66 C67 C71 122.0(9) .
C69 C68 C67 122.2(8) .
C68 C69 C64 119.1(8) .
C68 C69 C72 120.5(8) .
C64 C69 C72 120.4(8) .
C78 C73 C74 119.6(8) .
C78 C73 N6 119.9(7) .
C74 C73 N6 120.3(7) .
C75 C74 C73 119.2(8) .
C75 C74 C79 121.3(7) .
C73 C74 C79 119.5(8) .
C74 C75 C76 122.9(8) .
C77 C76 C75 117.4(8) .
C77 C76 C80 122.3(9) .
C75 C76 C80 120.3(8) .
C76 C77 C78 123.4(8) .
C77 C78 C73 117.5(7) .
C77 C78 C81 122.2(8) .
C73 C78 C81 120.3(8) .
N7 C83 C84 124.9(9) .
N7 C83 C82 118.5(8) .
C84 C83 C82 116.5(8) .
C83 C84 C85 130.2(8) .
N8 C85 C84 123.4(8) .
N8 C85 C86 120.8(9) .
C84 C85 C86 115.8(8) .
C88 C87 N7 122.8(8) .
C88 C87 C92 119.1(8) .
N7 C87 C92 118.0(7) .
C89 C88 C87 119.8(8) .
C89 C88 C93 121.6(9) .
C87 C88 C93 118.5(9) .
C88 C89 C90 122.2(9) .
C91 C90 C89 117.1(9) .
C91 C90 C94 122.9(9) .
C89 C90 C94 120.0(10) .
C90 C91 C92 123.2(9) .
C91 C92 C87 118.6(8) .
C91 C92 C95 120.4(8) .
C87 C92 C95 121.0(8) .
C101 C96 C97 119.4(9) .
C101 C96 N8 120.8(8) .
C97 C96 N8 119.6(8) .
C98 C97 C96 118.7(8) .
C98 C97 C102 121.8(8) .
C96 C97 C102 119.5(9) .
C99 C98 C97 122.5(9) .
C100 C99 C98 118.1(9) .
C100 C99 C103 120.5(9) .
C98 C99 C103 121.4(9) .
C99 C100 C101 122.2(9) .
C100 C101 C96 119.0(8) .
C100 C101 C104 120.6(8) .
C96 C101 C104 120.4(9) .
C107 C106 C105 115.9(7) .
C106 C107 C107 120.1(11) 3_676
C113 C112 C111 110.1(7) .
C114 C113 C112 112.2(7) .
C113 C114 C115 111.0(7) .
C116 C115 C114 111.0(7) .
C119 C120 C121 110.5(7) .
C122 C121 C120 110.3(7) .

loop_
_geom_bond_atom_site_label_1
_geom_bond_atom_site_label_2
_geom_bond_distance
_geom_bond_site_symmetry_2
Pb1 N1 2.277(6) .
Pb1 N2 2.287(6) .
Pb1 Cl1 2.739(2) .
Cl1 Mg1 2.339(3) .
Mg1 N6 2.016(7) .
Mg1 N5 2.022(7) .
Mg1 Cl2 2.331(3) .
N1 C2 1.339(9) .
N1 C12 1.422(10) .
C1 C6 1.516(10) .
C1 C8 1.525(11) .
C1 C7 1.528(9) .
C1 C2 1.554(10) .
C117 C118 1.522(7) .
C118 C119 1.516(7) .
C119 C120 1.513(7) .
Pb2 N3 2.258(6) .
Pb2 N4 2.306(6) .
Pb2 Cl3 2.825(2) .
Pb2 Cl2 3.023(2) .
Mg2 N8 2.018(7) .
Mg2 N7 2.020(8) .
Mg2 Cl4 2.288(3) .
Mg2 Cl3 2.359(3) .
N2 C4 1.344(9) .
N2 C21 1.432(9) .
C2 C3 1.401(10) .
N3 C31 1.342(9) .
N3 C41 1.448(9) .
C3 C4 1.399(11) .
N4 C33 1.317(9) .
N4 C50 1.440(10) .
C4 C5 1.551(10) .
N5 C60 1.319(10) .
N5 C64 1.427(10) .
C5 C11 1.520(11) .
C5 C9 1.533(10) .
C5 C10 1.554(12) .
N6 C62 1.327(11) .
N6 C73 1.436(10) .
N7 C83 1.333(10) .
N7 C87 1.423(10) .
N8 C85 1.319(10) .
N8 C96 1.430(11) .
C12 C13 1.374(11) .
C12 C17 1.421(10) .
C13 C14 1.384(10) .
C13 C18 1.511(10) .
C14 C15 1.394(10) .
C15 C16 1.356(11) .
C15 C19 1.519(11) .
C16 C17 1.387(11) .
C17 C20 1.511(11) .
C21 C26 1.398(10) .
C21 C22 1.401(11) .
C22 C23 1.391(11) .
C22 C27 1.500(10) .
C23 C24 1.386(10) .
C24 C25 1.367(11) .
C24 C29 1.522(11) .
C25 C26 1.378(11) .
C26 C28 1.490(11) .
C30 C37 1.519(11) .
C30 C35 1.521(10) .
C30 C36 1.539(11) .
C30 C31 1.559(11) .
C31 C32 1.409(11) .
C32 C33 1.398(11) .
C33 C34 1.558(10) .
C34 C40 1.499(12) .
C34 C39 1.516(12) .
C34 C38 1.534(11) .
C41 C46 1.389(10) .
C41 C42 1.397(10) .
C42 C43 1.395(10) .
C42 C47 1.505(10) .
C43 C44 1.386(10) .
C44 C45 1.379(10) .
C44 C48 1.505(10) .
C45 C46 1.371(10) .
C46 C49 1.514(10) .
C50 C55 1.388(11) .
C50 C51 1.395(10) .
C51 C52 1.402(12) .
C51 C56 1.518(11) .
C52 C53 1.380(12) .
C53 C54 1.370(11) .
C53 C57 1.504(12) .
C54 C55 1.384(12) .
C55 C58 1.496(11) .
C59 C60 1.525(11) .
C60 C61 1.392(11) .
C61 C62 1.418(12) .
C62 C63 1.504(12) .
C64 C65 1.394(10) .
C64 C69 1.425(11) .
C65 C66 1.370(11) .
C65 C70 1.515(11) .
C66 C67 1.395(12) .
C67 C68 1.394(12) .
C67 C71 1.495(12) .
C68 C69 1.365(11) .
C69 C72 1.516(11) .
C73 C78 1.403(11) .
C73 C74 1.405(10) .
C74 C75 1.368(11) .
C74 C79 1.513(12) .
C75 C76 1.374(12) .
C76 C77 1.363(11) .
C76 C80 1.489(12) .
C77 C78 1.398(11) .
C78 C81 1.507(10) .
C82 C83 1.517(12) .
C83 C84 1.400(12) .
C84 C85 1.402(13) .
C85 C86 1.500(11) .
C87 C88 1.394(11) .
C87 C92 1.426(11) .
C88 C89 1.372(12) .
C88 C93 1.514(11) .
C89 C90 1.405(12) .
C90 C91 1.375(13) .
C90 C94 1.501(13) .
C91 C92 1.378(12) .
C92 C95 1.503(11) .
C96 C101 1.400(11) .
C96 C97 1.407(11) .
C97 C98 1.393(13) .
C97 C102 1.523(12) .
C98 C99 1.373(12) .
C99 C100 1.371(12) .
C99 C103 1.518(13) .
C100 C101 1.399(13) .
C101 C104 1.483(11) .
C105 C106 1.494(7) .
C106 C107 1.469(6) .
C107 C107 1.505(7) 3_676
C111 C112 1.525(7) .
C112 C113 1.513(7) .
C113 C114 1.507(7) .
C114 C115 1.521(7) .
C115 C116 1.516(7) .
C120 C121 1.523(7) .
C121 C122 1.521(7) .
